data_7061411
loop_
_publ_author_name
'Liu, Xiao-Lin'
'Li, Yi'
'Xu, Qing-Dou'
'Wei, Zi-Qin'
'Wu, Xin-Tao'
'Sheng, Tian-Lu'

_publ_section_title
;
 A Class III asymmetric binuclear cyanido-bridged mixed-valence complex
;
_journal_issue 17
_journal_name_full 'New Journal of Chemistry'
_journal_page_first 7922
_journal_page_last 7927
_journal_paper_doi 10.1039/D2NJ00311B
_journal_volume 46
_journal_year 2022
_chemical_formula_moiety 'C57 H55 Cl N5 P2 Ru2, C H2 Cl2, 2(B F4)'
_chemical_formula_sum 'C58 H57 B2 Cl3 F8 N5 P2 Ru2'
_chemical_formula_weight 1368.13
_space_group_crystal_system triclinic
_space_group_IT_number 2
_space_group_name_Hall '-P 1'
_space_group_name_H-M_alt 'P -1'
_atom_sites_solution_hydrogens geom
_atom_sites_solution_primary dual
_audit_creation_date 2022-03-23
_audit_creation_method
;
Olex2 1.3
(compiled 2020.11.12 svn.r5f609507 for OlexSys, GUI svn.r6408)
;
_audit_update_record
;
2022-03-23 deposited with the CCDC.	2022-03-28 downloaded from the CCDC.
;
_cell_angle_alpha 86.830(3)
_cell_angle_beta 78.341(3)
_cell_angle_gamma 62.157(4)
_cell_formula_units_Z 2
_cell_length_a 12.2255(4)
_cell_length_b 13.0636(5)
_cell_length_c 21.7690(7)
_cell_measurement_reflns_used 27595
_cell_measurement_temperature 293(2)
_cell_measurement_theta_max 60.1750
_cell_measurement_theta_min 3.3180
_cell_volume 3007.7(2)
_computing_cell_refinement 'CrysAlisPro 1.171.41.93a (Rigaku OD, 2020)'
_computing_data_collection 'CrysAlisPro 1.171.41.93a (Rigaku OD, 2020)'
_computing_data_reduction 'CrysAlisPro 1.171.41.93a (Rigaku OD, 2020)'
_computing_molecular_graphics 'Olex2 1.3 (Dolomanov et al., 2009)'
_computing_publication_material 'Olex2 1.3 (Dolomanov et al., 2009)'
_computing_structure_refinement 'SHELXL 2018/3 (Sheldrick, 2015)'
_computing_structure_solution 'SHELXT 2018/2 (Sheldrick, 2018)'
_diffrn_ambient_temperature 293(2)
_diffrn_detector 'Hybrid Pixel Array Detector'
_diffrn_detector_area_resol_mean 10.0000
_diffrn_detector_type HyPix
_diffrn_measured_fraction_theta_full 0.998
_diffrn_measured_fraction_theta_max 0.998
_diffrn_measurement_details
;
List of Runs (angles in degrees, time in seconds):

  # Type    Start    End  Width  t~exp~   \w     \q     \k     \f   Frames
#--------------------------------------------------------------------------
  1  \w     59.00  85.00   0.50    0.05    --   72.28  57.00  90.00   52
  2  \w    101.00 144.00   0.50    0.05    --   72.28  57.00  90.00   86
  3  \w     93.00 118.00   0.50    0.05    --   72.28  57.00  60.00   50
  4  \w    116.00 142.00   0.50    0.05    --   72.28  57.00-150.00   52
  5  \w     73.00 110.00   0.50    0.05    --   72.28  57.00-150.00   74
  6  \w     88.00 113.00   0.50    0.05    --   72.28 122.00  84.00   50
  7  \w    110.00 141.00   0.50    0.05    --   72.28 150.00-113.00   62
  8  \w     70.00 106.00   0.50    0.05    --   72.28 150.00-113.00   72
  9  \w     83.00 142.00   0.50    0.05    --   72.28 125.00-150.00  118
 10  \w      0.00  25.00   0.50    0.05    --   72.28 -57.00-150.00   50
 11  \w     -1.00  35.00   0.50    0.05    --   72.28 -57.00-180.00   72
 12  \w     59.00  88.00   0.50    0.05    --   72.28 -57.00-150.00   58
 13  \w     77.00 103.00   0.50    0.05    --   72.28-150.00-158.00   52
 14  \w     75.00 107.00   0.50    0.05    --   72.28-125.00-120.00   64
 15  \w     20.00  93.00   0.50    0.05    --   72.28-122.00   3.00  146
 16  \w      2.00 105.00   0.50    0.05    --   72.28 -99.00  30.00  206
 17  \w    -16.00  47.00   0.50    0.05    --   -1.25  57.00  90.00  126
 18  \w    -87.00  -8.00   0.50    0.05    --  -74.78  57.00 -90.00  158
 19  \w    -98.00  -7.00   0.50    0.05    --  -74.78  77.00 -90.00  182
 20  \w   -127.00 -58.00   0.50    0.05    --  -74.78 150.00-113.00  138
 21  \w   -104.00 -42.00   0.50    0.05    --  -74.78 122.00  84.00  124
 22  \w    -77.00   2.00   0.50    0.05    --   -1.25 -19.00 -60.00  158
 23  \w    -54.00   6.00   0.50    0.05    --   -1.25 -57.00-120.00  120
 24  \w   -147.00 -53.00   0.50    0.05    --  -74.78 -77.00  30.00  188
 25  \w   -148.00 -60.00   0.50    0.05    --  -74.78 -57.00 150.00  176
 26  \w   -125.00 -98.00   0.50    0.05    --  -74.78-122.00   3.00   54
 27  \w   -147.00 -86.00   0.50    0.05    --  -74.78-125.00 -30.00  122
 28  \w   -105.00 -76.00   0.50    0.05    --  -74.78-150.00-158.00   58
;
_diffrn_measurement_device 'four-circle diffractometer'
_diffrn_measurement_device_type 'Synergy Custom(Liquid MetalJet D2+)'
_diffrn_measurement_method '\w scans'
_diffrn_orient_matrix_type 'CrysAlisPro convention (1999,Acta A55,543-557)'
_diffrn_orient_matrix_UB_11 0.0429276000
_diffrn_orient_matrix_UB_12 0.0269699000
_diffrn_orient_matrix_UB_13 0.0453231000
_diffrn_orient_matrix_UB_21 -0.0683990000
_diffrn_orient_matrix_UB_22 -0.0354712000
_diffrn_orient_matrix_UB_23 0.0431748000
_diffrn_orient_matrix_UB_31 0.0972793000
_diffrn_orient_matrix_UB_32 -0.1071591000
_diffrn_orient_matrix_UB_33 -0.0059592000
_diffrn_radiation_monochromator mirror
_diffrn_radiation_probe x-ray
_diffrn_radiation_type 'Ga K\a'
_diffrn_radiation_wavelength 1.3405
_diffrn_reflns_av_R_equivalents 0.0967
_diffrn_reflns_av_unetI/netI 0.0636
_diffrn_reflns_Laue_measured_fraction_full 0.998
_diffrn_reflns_Laue_measured_fraction_max 0.998
_diffrn_reflns_limit_h_max 14
_diffrn_reflns_limit_h_min -14
_diffrn_reflns_limit_k_max 15
_diffrn_reflns_limit_k_min -15
_diffrn_reflns_limit_l_max 26
_diffrn_reflns_limit_l_min -26
_diffrn_reflns_number 39451
_diffrn_reflns_point_group_measured_fraction_full 0.998
_diffrn_reflns_point_group_measured_fraction_max 0.998
_diffrn_reflns_theta_full 53.543
_diffrn_reflns_theta_max 54.820
_diffrn_reflns_theta_min 3.609
_diffrn_source 'micro-focus metaljet'
_exptl_absorpt_coefficient_mu 4.271
_exptl_absorpt_correction_T_max 1.00000
_exptl_absorpt_correction_T_min 0.13851
_exptl_absorpt_correction_type multi-scan
_exptl_absorpt_process_details
;
CrysAlisPro 1.171.41.93a (Rigaku Oxford Diffraction, 2020)
Empirical absorption correction using spherical harmonics,
implemented in SCALE3 ABSPACK scaling algorithm.
;
_exptl_crystal_colour 'dark red'
_exptl_crystal_colour_modifier dark
_exptl_crystal_colour_primary red
_exptl_crystal_density_diffrn 1.511
_exptl_crystal_description block
_exptl_crystal_F_000 1382
_exptl_crystal_size_max 0.23
_exptl_crystal_size_mid 0.13
_exptl_crystal_size_min 0.12
_refine_diff_density_max 2.129
_refine_diff_density_min -1.321
_refine_diff_density_rms 0.148
_refine_ls_extinction_method none
_refine_ls_goodness_of_fit_ref 1.065
_refine_ls_hydrogen_treatment constr
_refine_ls_matrix_type full
_refine_ls_number_parameters 771
_refine_ls_number_reflns 11388
_refine_ls_number_restraints 1037
_refine_ls_restrained_S_all 1.030
_refine_ls_R_factor_all 0.0859
_refine_ls_R_factor_gt 0.0792
_refine_ls_shift/su_max 0.001
_refine_ls_shift/su_mean 0.000
_refine_ls_structure_factor_coef Fsqd
_refine_ls_weighting_details 'w=1/[\s^2^(Fo^2^)+(0.1694P)^2^+2.3884P] where P=(Fo^2^+2Fc^2^)/3'
_refine_ls_weighting_scheme calc
_refine_ls_wR_factor_gt 0.2320
_refine_ls_wR_factor_ref 0.2379
_reflns_Friedel_coverage 0.000
_reflns_number_gt 9675
_reflns_number_total 11388
_reflns_threshold_expression 'I > 2\s(I)'
_cod_data_source_file d2nj00311b2.cif
_cod_data_source_block sh-o
_cod_depositor_comments 'Adding full bibliography for 7061410--7061412.cif.'
_cod_database_code 7061411
_shelx_shelxl_version_number 2018/3
_chemical_oxdiff_formula CHNPFRuCl
_chemical_oxdiff_usercomment CHNPFRuCl
_shelx_space_group_comment
;
The symmetry employed for this shelxl refinement is uniquely defined
by the following loop, which should always be used as a source of
symmetry information in preference to the above space-group names.
They are only intended as comments.
;
_shelx_estimated_absorpt_t_max 0.628
_shelx_estimated_absorpt_t_min 0.440
_reflns_odcompleteness_completeness 99.86
_reflns_odcompleteness_iscentric 1
_reflns_odcompleteness_theta 56.82
_olex2_refinement_description
;
1. Fixed Uiso
 At 1.2 times of:
  All C(H) groups, All C(H,H) groups
 At 1.5 times of:
  All C(H,H,H) groups
2. Restrained distances
 F7-F5
 2.13 with sigma of 0.01
 F11-F10
 2.13 with sigma of 0.01
 B3-F12
 1.33 with sigma of 0.01
 F7-F8
 2.13 with sigma of 0.01
 F11-B3
 1.33 with sigma of 0.01
 F7-F6
 2.13 with sigma of 0.01
 F12-F10
 2.13 with sigma of 0.01
 F6-F5
 2.13 with sigma of 0.01
 F10-B3
 1.33 with sigma of 0.01
 F8-F6
 2.13 with sigma of 0.01
 F9-B3
 1.33 with sigma of 0.01
 B2-F8
 1.33 with sigma of 0.01
 F11-F12
 2.13 with sigma of 0.01
 B2-F7
 1.33 with sigma of 0.01
 F10-F9
 2.13 with sigma of 0.01
 B2-F5
 1.33 with sigma of 0.01
 B2-F6
 1.33 with sigma of 0.01
 F11-F9
 2.13 with sigma of 0.01
 F1-F2
 2.13 with sigma of 0.01
 F4-F3
 2.13 with sigma of 0.01
 F3-F4
 2.13 with sigma of 0.01
 F3-F1
 2.13 with sigma of 0.01
 F3-F2
 2.13 with sigma of 0.01
3. Rigid bond restraints
 All non-hydrogen atoms
 with sigma for 1-2 distances of 0.01 and sigma for 1-3 distances of 0.02
 F10
 with sigma for 1-2 distances of 0.001 and sigma for 1-3 distances of 0.002
4. Uiso/Uaniso restraints and constraints
Uanis(B3) \\sim Ueq, Uanis(F10) \\sim Ueq, Uanis(F9) \\sim Ueq, Uanis(F11)
\\sim Ueq, Uanis(F8) \\sim Ueq, Uanis(F7) \\sim Ueq, Uanis(B2) \\sim Ueq,
Uanis(F5) \\sim Ueq, Uanis(F6) \\sim Ueq: with sigma of 0.00001 and sigma for
terminal atoms of 0.00002
Uanis(F6) \\sim Ueq, Uanis(F8) \\sim Ueq, Uanis(F7) \\sim Ueq, Uanis(F5) \\sim
Ueq, Uanis(B2) \\sim Ueq, Uanis(F11) \\sim Ueq, Uanis(B3) \\sim Ueq, Uanis(F12)
\\sim Ueq, Uanis(F10) \\sim Ueq, Uanis(F9) \\sim Ueq: with sigma of 0.01 and
sigma for terminal atoms of 0.02
Uanis(F7) \\sim Ueq, Uanis(F8) \\sim Ueq, Uanis(F5) \\sim Ueq, Uanis(F9) \\sim
Ueq, Uanis(F10) \\sim Ueq, Uanis(B3) \\sim Ueq, Uanis(F12) \\sim Ueq,
Uanis(F11) \\sim Ueq: with sigma of 0.01 and sigma for terminal atoms of 0.02
Uanis(F10) \\sim Ueq: with sigma of 0.001 and sigma for terminal atoms of 0.002
5. Rigid body (RIGU) restrains
 All non-hydrogen atoms
 with sigma for 1-2 distances of 0.01 and sigma for 1-3 distances of 0.02
6. Others
 Fixed Sof: F5(0.5) B2(0.5) F7(0.5) F8(0.5) F10(0.5) F11(0.5) F12(0.5) F9(0.5)
 B3(0.5) F6(0.5)
7.a Secondary CH2 refined with riding coordinates:
 C00M(H00A,H00B), C00N(H00C,H00D), C022(H02A,H02B)
7.b Aromatic/amide H refined with riding coordinates:
 C00I(H00I), C00T(H00T), C00X(H00X), C00Y(H00Y), C010(H010), C011(H011),
 C012(H012), C013(H013), C014(H014), C016(H016), C017(H017), C019(H019),
 C01A(H01G), C01B(H01H), C01C(H01I), C01D(H01J), C01E(H01K), C01F(H01L),
 C01G(H01M), C01H(H01N), C01I(H01O), C01J(H01P), C01K(H01Q), C01L(H01R),
 C01M(H01S), C01O(H01T), C01P(H01U), C01Q(H01V), C01R(H01W), C01S(H01X),
 C01T(H01Y), C01V(H01Z), C01W(H01), C01X(H1), C01Y(H2), C024(H024)
7.c Idealised Me refined as rotating group:
 C00Q(H00E,H00F,H00G), C00V(H00H,H00J,H00K), C00W(H00L,H00M,H00N), C015(H01A,
 H01B,H01C), C018(H01D,H01E,H01F)
;
_olex2_submission_special_instructions 'No special instructions were received'
_oxdiff_exptl_absorpt_empirical_details
;
Empirical correction (ABSPACK) includes:
- Absorption correction using spherical harmonics
- Frame scaling
;
_oxdiff_exptl_absorpt_empirical_full_max 3.994
_oxdiff_exptl_absorpt_empirical_full_min 0.395

loop_
_space_group_symop_operation_xyz
'x, y, z'
'-x, -y, -z'

loop_
_atom_site_label
_atom_site_type_symbol
_atom_site_fract_x
_atom_site_fract_y
_atom_site_fract_z
_atom_site_U_iso_or_equiv
_atom_site_adp_type
_atom_site_occupancy
_atom_site_site_symmetry_order
_atom_site_calc_flag
_atom_site_refinement_flags_posn
_atom_site_refinement_flags_adp
_atom_site_refinement_flags_occupancy
_atom_site_disorder_assembly
_atom_site_disorder_group
Ru1 Ru 0.63637(3) 0.14730(3) 0.15093(2) 0.03792(17) Uani 1 1 d . U . . .
Ru2 Ru 0.64136(4) 0.23394(4) 0.37525(2) 0.04630(18) Uani 1 1 d . U . . .
P1 P 0.73047(13) 0.26337(12) 0.12235(7) 0.0435(3) Uani 1 1 d . U . . .
P2 P 0.45516(14) 0.31546(13) 0.14490(7) 0.0470(3) Uani 1 1 d . U . . .
Cl1 Cl 0.72749(19) 0.36069(17) 0.35735(9) 0.0755(5) Uani 1 1 d . U . . .
Cl06 Cl 0.7693(4) 0.6416(3) 0.3092(2) 0.1576(14) Uani 1 1 d . U . . .
N3 N 0.4676(5) 0.3786(4) 0.3989(2) 0.0566(12) Uani 1 1 d . U . . .
N1 N 0.6316(4) 0.2178(4) 0.2858(2) 0.0451(10) Uani 1 1 d . U . . .
N5 N 0.5836(5) 0.1099(4) 0.3969(2) 0.0544(11) Uani 1 1 d . U . . .
N6 N 0.8115(5) 0.0850(5) 0.3581(2) 0.0621(13) Uani 1 1 d . U . . .
C00B C 0.8698(5) 0.2324(5) 0.1540(3) 0.0503(12) Uani 1 1 d . U . . .
C1 C 0.6293(5) 0.1948(4) 0.2356(2) 0.0402(11) Uani 1 1 d . U . . .
N4 N 0.6263(5) 0.2523(5) 0.4706(2) 0.0591(12) Uani 1 1 d . U . . .
C00E C 0.3694(6) 0.3231(5) 0.0833(3) 0.0546(13) Uani 1 1 d . U . . .
C00F C 0.6547(6) 0.0165(5) 0.0795(3) 0.0478(12) Uani 1 1 d . U . . .
Cl00 Cl 0.8422(9) 0.6102(7) 0.1750(3) 0.255(3) Uani 1 1 d . U . . .
C00H C 0.5149(6) 0.3384(6) 0.5010(3) 0.0574(14) Uani 1 1 d . U . . .
C00I C 0.2604(7) 0.3121(7) 0.0971(4) 0.0703(18) Uani 1 1 d . U . . .
H00I H 0.226533 0.306059 0.138627 0.084 Uiso 1 1 calc R U . . .
C00J C 0.4273(6) 0.4104(6) 0.4608(3) 0.0567(14) Uani 1 1 d . U . . .
C00K C 0.7665(6) -0.0400(5) 0.1602(3) 0.0506(12) Uani 1 1 d . U . . .
C00L C 0.7816(6) 0.2860(5) 0.0399(3) 0.0532(13) Uani 1 1 d . U . . .
C00M C 0.6132(6) 0.4121(5) 0.1511(3) 0.0560(14) Uani 1 1 d . U . . .
H00A H 0.598758 0.418374 0.196480 0.067 Uiso 1 1 calc R U . . .
H00B H 0.643263 0.466489 0.133785 0.067 Uiso 1 1 calc R U . . .
C00N C 0.4911(6) 0.4387(5) 0.1301(3) 0.0607(15) Uani 1 1 d . U . . .
H00C H 0.499586 0.453396 0.085620 0.073 Uiso 1 1 calc R U . . .
H00D H 0.422120 0.507859 0.152782 0.073 Uiso 1 1 calc R U . . .
C00O C 0.7759(5) -0.0204(4) 0.0943(3) 0.0484(12) Uani 1 1 d . U . . .
C00P C 0.3280(5) 0.3609(6) 0.2141(3) 0.0559(14) Uani 1 1 d . U . . .
C00Q C 0.8937(6) -0.0496(6) 0.0469(3) 0.0662(17) Uani 1 1 d . U . . .
H00E H 0.883274 0.016326 0.022263 0.099 Uiso 1 1 calc R U . . .
H00F H 0.911232 -0.113528 0.020046 0.099 Uiso 1 1 calc R U . . .
H00G H 0.962658 -0.070600 0.067976 0.099 Uiso 1 1 calc R U . . .
C00R C 0.6794(7) -0.0016(6) 0.3936(3) 0.0621(15) Uani 1 1 d . U . . .
C00S C 0.5708(6) 0.0154(5) 0.1368(3) 0.0543(13) Uani 1 1 d . U . . .
C00T C 0.7528(7) 0.2448(7) -0.0086(3) 0.0726(19) Uani 1 1 d . U . . .
H00T H 0.710074 0.200981 0.000670 0.087 Uiso 1 1 calc R U . . .
C00U C 0.6399(6) -0.0198(5) 0.1851(3) 0.0529(13) Uani 1 1 d . U . . .
C00V C 0.8725(7) -0.0899(7) 0.1942(4) 0.0720(18) Uani 1 1 d . U . . .
H00H H 0.940560 -0.076796 0.171589 0.108 Uiso 1 1 calc R U . . .
H00J H 0.901048 -0.171642 0.197457 0.108 Uiso 1 1 calc R U . . .
H00K H 0.844434 -0.053465 0.235431 0.108 Uiso 1 1 calc R U . . .
C00W C 0.5923(8) -0.0421(6) 0.2515(3) 0.0732(19) Uani 1 1 d . U . . .
H00L H 0.657003 -0.063344 0.275483 0.110 Uiso 1 1 calc R U . . .
H00M H 0.570876 -0.103880 0.250836 0.110 Uiso 1 1 calc R U . . .
H00N H 0.518889 0.026888 0.270228 0.110 Uiso 1 1 calc R U . . .
C00X C 0.4206(7) 0.3302(6) 0.0205(3) 0.0697(18) Uani 1 1 d . U . . .
H00X H 0.493852 0.338032 0.010173 0.084 Uiso 1 1 calc R U . . .
C00Y C 0.8707(7) 0.3012(7) 0.1985(4) 0.078(2) Uani 1 1 d . U . . .
H00Y H 0.796290 0.367211 0.214523 0.094 Uiso 1 1 calc R U . . .
C00Z C 0.8056(7) -0.0162(6) 0.3713(3) 0.0655(16) Uani 1 1 d . U . . .
C010 C 0.3256(6) 0.2793(7) 0.2567(3) 0.0677(17) Uani 1 1 d . U . . .
H010 H 0.391838 0.204192 0.252636 0.081 Uiso 1 1 calc R U . . .
C011 C 0.7120(7) 0.1824(7) 0.5037(3) 0.0710(18) Uani 1 1 d . U . . .
H011 H 0.788220 0.123273 0.482989 0.085 Uiso 1 1 calc R U . . .
C012 C 0.6520(10) -0.0918(7) 0.4099(4) 0.083(2) Uani 1 1 d . U . . .
H012 H 0.717411 -0.166512 0.410363 0.099 Uiso 1 1 calc R U . . .
C013 C 0.4912(8) 0.3551(7) 0.5652(3) 0.0734(19) Uani 1 1 d . U . . .
H013 H 0.414974 0.414956 0.585440 0.088 Uiso 1 1 calc R U . . .
C014 C 0.9773(7) 0.1331(7) 0.1339(4) 0.082(2) Uani 1 1 d . U . . .
H014 H 0.978043 0.083340 0.104723 0.098 Uiso 1 1 calc R U . . .
C015 C 0.4429(7) 0.0263(7) 0.1388(4) 0.0713(18) Uani 1 1 d . U . . .
H01A H 0.396518 0.042009 0.181343 0.107 Uiso 1 1 calc R U . . .
H01B H 0.451423 -0.044663 0.122857 0.107 Uiso 1 1 calc R U . . .
H01C H 0.398411 0.088721 0.113439 0.107 Uiso 1 1 calc R U . . .
C016 C 0.3599(9) 0.3253(7) -0.0265(4) 0.085(2) Uani 1 1 d . U . . .
H016 H 0.393452 0.329935 -0.068317 0.102 Uiso 1 1 calc R U . . .
C017 C 0.7850(8) 0.2664(8) -0.0687(4) 0.094(3) Uani 1 1 d . U . . .
H017 H 0.763623 0.238520 -0.100324 0.113 Uiso 1 1 calc R U . . .
C018 C 0.6283(8) 0.0268(7) 0.0145(3) 0.0693(18) Uani 1 1 d . U . . .
H01D H 0.550375 0.095295 0.013126 0.104 Uiso 1 1 calc R U . . .
H01E H 0.622012 -0.040043 0.003427 0.104 Uiso 1 1 calc R U . . .
H01F H 0.695778 0.031861 -0.014678 0.104 Uiso 1 1 calc R U . . .
C019 C 0.9138(9) -0.1222(7) 0.3604(4) 0.090(2) Uani 1 1 d . U . . .
H019 H 0.909595 -0.190258 0.371382 0.108 Uiso 1 1 calc R U . . .
C01A C 0.5296(11) -0.0726(9) 0.4253(4) 0.095(2) Uani 1 1 d . U . . .
H01G H 0.510241 -0.133255 0.435086 0.114 Uiso 1 1 calc R U . . .
C01B C 0.4342(9) 0.0424(8) 0.4259(4) 0.085(2) Uani 1 1 d . U . . .
H01H H 0.349976 0.058259 0.435051 0.103 Uiso 1 1 calc R U . . .
C01C C 0.3117(7) 0.5057(6) 0.4819(4) 0.0761(19) Uani 1 1 d . U . . .
H01I H 0.280512 0.524567 0.524618 0.091 Uiso 1 1 calc R U . . .
C01D C 0.3994(7) 0.4456(6) 0.3584(3) 0.0688(18) Uani 1 1 d . U . . .
H01J H 0.429735 0.425578 0.315772 0.083 Uiso 1 1 calc R U . . .
C01E C 0.4633(7) 0.1301(7) 0.4135(3) 0.0679(17) Uani 1 1 d . U . . .
H01K H 0.398707 0.205971 0.416462 0.082 Uiso 1 1 calc R U . . .
C01F C 0.8473(7) 0.3500(6) 0.0245(4) 0.076(2) Uani 1 1 d . U . . .
H01L H 0.870269 0.377535 0.055620 0.092 Uiso 1 1 calc R U . . .
C01G C 0.8487(10) 0.3288(9) -0.0833(5) 0.110(3) Uani 1 1 d . U . . .
H01M H 0.872456 0.342102 -0.125074 0.132 Uiso 1 1 calc R U . . .
C01H C 1.0269(9) -0.1257(9) 0.3333(4) 0.106(3) Uani 1 1 d . U . . .
H01N H 1.099734 -0.196195 0.323854 0.127 Uiso 1 1 calc R U . . .
C01I C 0.2504(10) 0.3138(8) -0.0118(5) 0.095(3) Uani 1 1 d . U . . .
H01O H 0.211919 0.308755 -0.043441 0.114 Uiso 1 1 calc R U . . .
C01J C 0.5757(10) 0.2870(9) 0.5985(4) 0.091(2) Uani 1 1 d . U . . .
H01P H 0.559178 0.299273 0.641756 0.109 Uiso 1 1 calc R U . . .
C01K C 0.2290(7) 0.4733(8) 0.2227(4) 0.079(2) Uani 1 1 d . U . . .
H01Q H 0.229382 0.529352 0.194579 0.095 Uiso 1 1 calc R U . . .
C01L C 0.9227(7) 0.0802(8) 0.3324(4) 0.081(2) Uani 1 1 d . U . . .
H01R H 0.927335 0.148395 0.322423 0.097 Uiso 1 1 calc R U . . .
C01M C 0.6891(9) 0.1969(8) 0.5682(4) 0.084(2) Uani 1 1 d . U . . .
H01S H 0.748485 0.147335 0.591078 0.100 Uiso 1 1 calc R U . . .
C01O C 1.0846(8) 0.1771(9) 0.1996(4) 0.085(2) Uani 1 1 d . U . . .
H01T H 1.156623 0.159003 0.215283 0.102 Uiso 1 1 calc R U . . .
C01P C 1.0877(8) 0.1041(9) 0.1566(5) 0.092(2) Uani 1 1 d . U . . .
H01U H 1.161337 0.036180 0.142306 0.110 Uiso 1 1 calc R U . . .
C01Q C 1.0308(8) -0.0248(10) 0.3205(4) 0.107(3) Uani 1 1 d . U . . .
H01V H 1.107684 -0.026303 0.303329 0.128 Uiso 1 1 calc R U . . .
C01R C 0.8776(10) 0.3717(8) -0.0380(5) 0.105(3) Uani 1 1 d . U . . .
H01W H 0.918741 0.416636 -0.048686 0.126 Uiso 1 1 calc R U . . .
C01S C 0.2435(8) 0.5721(8) 0.4381(5) 0.091(2) Uani 1 1 d . U . . .
H01X H 0.166835 0.637889 0.451234 0.109 Uiso 1 1 calc R U . . .
C01T C 0.2003(8) 0.3100(8) 0.0493(5) 0.088(2) Uani 1 1 d . U . . .
H01Y H 0.124889 0.305830 0.059529 0.106 Uiso 1 1 calc R U . . .
C01V C 0.1285(7) 0.5013(9) 0.2743(5) 0.099(3) Uani 1 1 d . U . . .
H01Z H 0.063665 0.576928 0.281435 0.119 Uiso 1 1 calc R U . . .
C01W C 0.2192(8) 0.3129(10) 0.3072(4) 0.091(2) Uani 1 1 d . U . . .
H01 H 0.216486 0.258309 0.335891 0.109 Uiso 1 1 calc R U . . .
C01X C 0.2875(8) 0.5421(7) 0.3767(5) 0.088(2) Uani 1 1 d . U . . .
H1 H 0.242022 0.586764 0.347067 0.106 Uiso 1 1 calc R U . . .
C01Y C 0.9768(8) 0.2767(9) 0.2201(4) 0.093(3) Uani 1 1 d . U . . .
H2 H 0.975657 0.327625 0.248753 0.111 Uiso 1 1 calc R U . . .
C022 C 0.7274(18) 0.6249(14) 0.2478(11) 0.194(6) Uani 1 1 d . U . . .
H02A H 0.646860 0.690903 0.245145 0.233 Uiso 1 1 calc R U . . .
H02B H 0.715530 0.556301 0.251214 0.233 Uiso 1 1 calc R U . . .
C024 C 0.1262(7) 0.4170(11) 0.3141(4) 0.102(3) Uani 1 1 d . U . . .
H024 H 0.056818 0.434953 0.346629 0.122 Uiso 1 1 calc R U . . .
F2 F 0.3481(8) 0.8291(6) 0.2607(4) 0.166(3) Uani 1 1 d D U . . .
F1 F 0.2834(10) 0.7203(11) 0.2271(6) 0.228(5) Uani 1 1 d D U . . .
B1 B 0.3718(11) 0.7502(12) 0.2217(5) 0.098(3) Uani 1 1 d . U . . .
F3 F 0.4388(11) 0.7355(9) 0.1711(4) 0.248(6) Uani 1 1 d D U . . .
F4 F 0.4501(16) 0.6382(9) 0.2528(5) 0.270(7) Uani 1 1 d D U . . .
F5 F 0.221(2) 0.300(2) 0.4960(12) 0.265(2) Uani 0.5 1 d D U P . .
B2 B 0.1079(18) 0.3822(16) 0.5207(11) 0.269(2) Uani 0.5 1 d D U P . .
F7 F 0.057(2) 0.339(2) 0.5666(10) 0.248(2) Uani 0.5 1 d D U P . .
F8 F 0.026(3) 0.434(2) 0.4834(11) 0.272(2) Uani 0.5 1 d D U P . .
F10 F 1.150(2) 0.146(2) 0.4827(9) 0.280(2) Uani 0.5 1 d D U P . .
F11 F 1.0250(17) 0.0846(16) 0.4691(9) 0.204(2) Uani 0.5 1 d D U P . .
F12 F 1.1502(14) 0.1007(15) 0.3885(7) 0.181(5) Uani 0.5 1 d D U P . .
F9 F 0.991(2) 0.2530(16) 0.4405(14) 0.279(2) Uani 0.5 1 d D U P . .
B3 B 1.0794(16) 0.1461(16) 0.4440(9) 0.264(2) Uani 0.5 1 d D U P . .
F6 F 0.122(3) 0.4645(19) 0.5457(14) 0.300(2) Uani 0.5 1 d D U P . .

loop_
_atom_site_aniso_label
_atom_site_aniso_U_11
_atom_site_aniso_U_22
_atom_site_aniso_U_33
_atom_site_aniso_U_23
_atom_site_aniso_U_13
_atom_site_aniso_U_12
Ru1 0.0377(3) 0.0404(3) 0.0309(2) -0.00336(16) -0.00785(16) -0.01341(19)
Ru2 0.0468(3) 0.0493(3) 0.0326(3) -0.00847(18) -0.00728(18) -0.0133(2)
P1 0.0442(7) 0.0443(7) 0.0383(7) -0.0035(5) -0.0057(6) -0.0180(6)
P2 0.0411(7) 0.0478(7) 0.0423(7) -0.0009(6) -0.0120(6) -0.0108(6)
Cl1 0.0803(12) 0.0803(11) 0.0671(10) -0.0244(9) 0.0044(9) -0.0429(10)
Cl06 0.123(2) 0.132(3) 0.184(4) -0.009(2) 0.010(2) -0.046(2)
N3 0.054(3) 0.053(3) 0.051(3) -0.012(2) -0.006(2) -0.015(2)
N1 0.051(3) 0.046(2) 0.036(2) -0.0034(18) -0.0094(19) -0.020(2)
N5 0.065(3) 0.056(3) 0.037(2) -0.003(2) -0.012(2) -0.023(2)
N6 0.056(3) 0.065(3) 0.045(3) -0.002(2) -0.010(2) -0.010(2)
C00B 0.046(3) 0.060(3) 0.047(3) 0.000(2) -0.006(2) -0.028(3)
C1 0.037(3) 0.041(3) 0.039(2) -0.005(2) -0.005(2) -0.015(2)
N4 0.065(3) 0.073(3) 0.041(2) -0.007(2) -0.009(2) -0.034(3)
C00E 0.052(3) 0.048(3) 0.050(3) 0.000(2) -0.023(3) -0.007(3)
C00F 0.056(3) 0.047(3) 0.041(3) -0.008(2) -0.011(2) -0.023(3)
Cl00 0.412(10) 0.293(7) 0.160(4) 0.062(4) -0.102(5) -0.233(8)
C00H 0.068(4) 0.065(4) 0.043(3) -0.017(2) 0.005(3) -0.039(3)
C00I 0.065(4) 0.081(5) 0.070(4) 0.015(4) -0.032(3) -0.032(4)
C00J 0.055(3) 0.060(3) 0.051(3) -0.016(3) 0.004(3) -0.027(3)
C00K 0.053(3) 0.042(3) 0.047(3) -0.002(2) -0.015(2) -0.013(2)
C00L 0.048(3) 0.052(3) 0.044(3) 0.001(2) -0.006(2) -0.012(3)
C00M 0.062(3) 0.049(3) 0.053(3) -0.007(3) -0.004(3) -0.025(3)
C00N 0.053(3) 0.040(3) 0.075(4) 0.002(3) -0.014(3) -0.009(3)
C00O 0.046(3) 0.039(3) 0.048(3) -0.010(2) -0.006(2) -0.010(2)
C00P 0.038(3) 0.067(4) 0.050(3) -0.007(3) -0.010(2) -0.012(3)
C00Q 0.056(4) 0.067(4) 0.053(4) -0.009(3) 0.000(3) -0.013(3)
C00R 0.082(4) 0.057(3) 0.042(3) 0.002(3) -0.021(3) -0.025(3)
C00S 0.057(3) 0.051(3) 0.053(3) -0.004(3) -0.009(3) -0.024(3)
C00T 0.056(4) 0.085(5) 0.046(3) -0.006(3) -0.008(3) -0.007(3)
C00U 0.067(4) 0.041(3) 0.045(3) 0.001(2) -0.006(3) -0.022(3)
C00V 0.067(4) 0.072(4) 0.066(4) 0.010(3) -0.030(3) -0.018(4)
C00W 0.093(5) 0.069(4) 0.056(4) 0.018(3) -0.011(4) -0.040(4)
C00X 0.061(4) 0.068(4) 0.054(3) 0.004(3) -0.018(3) -0.006(3)
C00Y 0.065(4) 0.086(5) 0.085(5) -0.027(4) -0.016(4) -0.033(4)
C00Z 0.074(4) 0.058(3) 0.043(3) -0.002(3) -0.018(3) -0.011(3)
C010 0.048(3) 0.090(5) 0.053(4) -0.003(3) -0.003(3) -0.024(3)
C011 0.073(4) 0.090(5) 0.049(3) -0.003(3) -0.022(3) -0.032(4)
C012 0.121(6) 0.058(4) 0.069(5) 0.011(3) -0.034(5) -0.037(4)
C013 0.104(5) 0.079(4) 0.041(3) -0.011(3) 0.006(3) -0.052(4)
C014 0.058(4) 0.090(5) 0.086(5) -0.025(4) -0.019(4) -0.021(4)
C015 0.066(4) 0.074(4) 0.082(5) -0.004(4) -0.019(4) -0.037(4)
C016 0.093(5) 0.081(5) 0.050(4) 0.005(3) -0.032(4) -0.009(4)
C017 0.071(5) 0.102(6) 0.050(4) 0.002(4) -0.013(3) 0.009(4)
C018 0.089(5) 0.078(4) 0.046(3) -0.012(3) -0.025(3) -0.037(4)
C019 0.101(5) 0.055(4) 0.068(5) -0.001(3) -0.022(4) 0.002(4)
C01A 0.134(7) 0.092(5) 0.087(6) 0.015(5) -0.034(6) -0.072(5)
C01B 0.097(6) 0.111(5) 0.064(4) 0.008(4) -0.010(4) -0.064(5)
C01C 0.068(4) 0.065(4) 0.079(5) -0.031(3) 0.012(3) -0.025(3)
C01D 0.074(4) 0.059(4) 0.059(4) -0.005(3) -0.024(3) -0.014(3)
C01E 0.067(4) 0.084(4) 0.054(4) -0.005(3) -0.007(3) -0.038(4)
C01F 0.077(5) 0.061(4) 0.073(4) 0.007(3) 0.006(4) -0.026(3)
C01G 0.095(7) 0.097(7) 0.064(5) 0.034(4) 0.001(5) 0.006(4)
C01H 0.074(5) 0.097(5) 0.075(5) -0.003(5) -0.015(4) 0.020(5)
C01I 0.116(7) 0.091(6) 0.083(5) 0.012(5) -0.068(5) -0.035(5)
C01J 0.132(7) 0.112(6) 0.040(4) -0.008(4) -0.009(4) -0.068(5)
C01K 0.047(4) 0.084(5) 0.073(5) -0.006(4) -0.014(3) -0.002(3)
C01L 0.051(4) 0.092(5) 0.073(5) 0.005(4) -0.001(3) -0.016(3)
C01M 0.109(6) 0.104(6) 0.049(4) 0.010(4) -0.028(4) -0.055(5)
C01O 0.064(4) 0.134(7) 0.072(5) 0.013(4) -0.022(4) -0.056(4)
C01P 0.055(4) 0.109(7) 0.102(7) 0.003(5) -0.026(4) -0.026(4)
C01Q 0.060(5) 0.117(6) 0.081(6) 0.011(5) -0.003(4) 0.005(4)
C01R 0.104(7) 0.080(6) 0.089(5) 0.033(5) 0.014(5) -0.025(5)
C01S 0.064(5) 0.068(5) 0.121(6) -0.032(4) -0.014(4) -0.013(4)
C01T 0.077(5) 0.093(6) 0.104(5) 0.010(5) -0.053(4) -0.033(5)
C01V 0.043(4) 0.112(6) 0.107(7) -0.039(5) -0.005(4) -0.005(4)
C01W 0.065(5) 0.139(7) 0.060(4) 0.007(5) 0.000(4) -0.046(5)
C01X 0.077(5) 0.065(4) 0.106(6) -0.019(4) -0.037(5) -0.009(4)
C01Y 0.079(5) 0.125(7) 0.091(6) -0.021(5) -0.024(4) -0.056(5)
C022 0.202(16) 0.123(10) 0.293(12) -0.051(12) -0.042(10) -0.101(11)
C024 0.045(4) 0.162(8) 0.067(5) -0.031(5) 0.014(4) -0.029(5)
F2 0.190(8) 0.124(5) 0.158(7) -0.032(5) -0.044(6) -0.045(5)
F1 0.175(8) 0.262(12) 0.262(13) -0.061(10) 0.029(8) -0.137(9)
B1 0.082(6) 0.122(8) 0.067(5) -0.028(5) -0.001(5) -0.029(6)
F3 0.305(14) 0.277(13) 0.147(7) -0.036(7) 0.095(8) -0.174(12)
F4 0.380(17) 0.154(8) 0.205(10) 0.000(7) -0.116(12) -0.044(10)
F5 0.265(2) 0.265(2) 0.265(2) 0.01197(15) -0.0529(5) -0.1236(11)
B2 0.269(2) 0.269(2) 0.269(2) 0.01216(14) -0.0538(4) -0.1256(10)
F7 0.248(2) 0.248(2) 0.248(2) 0.01120(15) -0.0496(5) -0.1157(11)
F8 0.272(2) 0.272(2) 0.272(2) 0.01229(15) -0.0544(5) -0.1269(11)
F10 0.280(2) 0.280(2) 0.280(2) 0.01264(15) -0.0559(5) -0.1306(11)
F11 0.204(2) 0.204(2) 0.204(2) 0.00921(14) -0.0408(5) -0.0951(10)
F12 0.161(9) 0.174(11) 0.281(10) 0.021(9) -0.106(7) -0.114(9)
F9 0.279(2) 0.279(2) 0.279(2) 0.01259(15) -0.0557(5) -0.1301(11)
B3 0.264(2) 0.264(2) 0.264(2) 0.01191(14) -0.0527(5) -0.1230(10)
F6 0.300(2) 0.300(2) 0.300(2) 0.01355(15) -0.0599(5) -0.1400(11)

loop_
_atom_type_symbol
_atom_type_description
_atom_type_scat_dispersion_real
_atom_type_scat_dispersion_imag
_atom_type_scat_source
C C 0.0137 0.0067 'International Tables Vol C Tables 4.2.6.8 and 6.1.1.4'
H H 0.0000 0.0000 'International Tables Vol C Tables 4.2.6.8 and 6.1.1.4'
B B 0.0070 0.0029 'International Tables Vol C Tables 4.2.6.8 and 6.1.1.4'
Cl Cl 0.3281 0.5435 'International Tables Vol C Tables 4.2.6.8 and 6.1.1.4'
F F 0.0583 0.0400 'International Tables Vol C Tables 4.2.6.8 and 6.1.1.4'
N N 0.0241 0.0134 'International Tables Vol C Tables 4.2.6.8 and 6.1.1.4'
P P 0.2543 0.3332 'International Tables Vol C Tables 4.2.6.8 and 6.1.1.4'
Ru Ru -0.0760 2.5955 'International Tables Vol C Tables 4.2.6.8 and 6.1.1.4'

loop_
_geom_angle_atom_site_label_1
_geom_angle_atom_site_label_2
_geom_angle_atom_site_label_3
_geom_angle
_geom_angle_site_symmetry_1
_geom_angle_site_symmetry_3
_geom_angle_publ_flag
P1 Ru1 P2 83.06(5) . . ?
C1 Ru1 P1 83.07(15) . . ?
C1 Ru1 P2 90.28(16) . . ?
C1 Ru1 C00F 152.2(2) . . ?
C1 Ru1 C00K 95.0(2) . . ?
C1 Ru1 C00O 129.2(2) . . ?
C1 Ru1 C00S 119.9(2) . . ?
C1 Ru1 C00U 91.0(2) . . ?
C00F Ru1 P1 119.74(15) . . ?
C00F Ru1 P2 107.05(15) . . ?
C00F Ru1 C00O 36.6(2) . . ?
C00K Ru1 P1 116.00(17) . . ?
C00K Ru1 P2 160.68(17) . . ?
C00K Ru1 C00F 61.9(2) . . ?
C00K Ru1 C00O 37.0(2) . . ?
C00K Ru1 C00S 61.7(2) . . ?
C00K Ru1 C00U 37.3(2) . . ?
C00O Ru1 P1 102.07(15) . . ?
C00O Ru1 P2 140.47(15) . . ?
C00S Ru1 P1 156.65(16) . . ?
C00S Ru1 P2 99.65(17) . . ?
C00S Ru1 C00F 37.2(2) . . ?
C00S Ru1 C00O 61.3(2) . . ?
C00U Ru1 P1 152.20(18) . . ?
C00U Ru1 P2 124.26(17) . . ?
C00U Ru1 C00F 61.3(2) . . ?
C00U Ru1 C00O 61.3(2) . . ?
C00U Ru1 C00S 36.2(2) . . ?
N3 Ru2 Cl1 86.88(16) . . ?
N1 Ru2 Cl1 96.06(14) . . ?
N1 Ru2 N3 96.0(2) . . ?
N1 Ru2 N5 88.53(19) . . ?
N1 Ru2 N6 87.3(2) . . ?
N1 Ru2 N4 171.9(2) . . ?
N5 Ru2 Cl1 172.74(16) . . ?
N5 Ru2 N3 98.3(2) . . ?
N5 Ru2 N6 78.9(2) . . ?
N5 Ru2 N4 86.1(2) . . ?
N6 Ru2 Cl1 95.63(18) . . ?
N6 Ru2 N3 175.7(2) . . ?
N6 Ru2 N4 97.7(2) . . ?
N4 Ru2 Cl1 89.87(16) . . ?
N4 Ru2 N3 78.8(2) . . ?
C00B P1 Ru1 117.38(19) . . ?
C00B P1 C00L 101.3(3) . . ?
C00B P1 C00M 105.6(3) . . ?
C00L P1 Ru1 122.1(2) . . ?
C00L P1 C00M 101.3(3) . . ?
C00M P1 Ru1 107.2(2) . . ?
C00E P2 Ru1 118.36(19) . . ?
C00E P2 C00N 103.7(3) . . ?
C00N P2 Ru1 110.2(2) . . ?
C00P P2 Ru1 116.7(2) . . ?
C00P P2 C00E 100.8(3) . . ?
C00P P2 C00N 105.5(3) . . ?
C00J N3 Ru2 115.5(4) . . ?
C01D N3 Ru2 125.4(4) . . ?
C01D N3 C00J 118.9(5) . . ?
C1 N1 Ru2 171.8(4) . . ?
C00R N5 Ru2 114.9(5) . . ?
C01E N5 Ru2 125.4(5) . . ?
C01E N5 C00R 119.7(6) . . ?
C00Z N6 Ru2 115.6(5) . . ?
C01L N6 Ru2 125.3(5) . . ?
C01L N6 C00Z 119.0(6) . . ?
C00Y C00B P1 123.7(5) . . ?
C014 C00B P1 118.2(5) . . ?
C014 C00B C00Y 118.0(6) . . ?
N1 C1 Ru1 176.2(5) . . ?
C00H N4 Ru2 115.0(4) . . ?
C011 N4 Ru2 125.3(5) . . ?
C011 N4 C00H 119.5(6) . . ?
C00I C00E P2 120.9(5) . . ?
C00I C00E C00X 119.1(6) . . ?
C00X C00E P2 119.8(5) . . ?
C00O C00F Ru1 71.8(3) . . ?
C00O C00F C00S 107.4(5) . . ?
C00O C00F C018 125.3(6) . . ?
C00S C00F Ru1 71.2(3) . . ?
C00S C00F C018 125.9(6) . . ?
C018 C00F Ru1 133.0(4) . . ?
N4 C00H C00J 115.5(5) . . ?
N4 C00H C013 120.4(7) . . ?
C013 C00H C00J 124.2(6) . . ?
C00E C00I H00I 119.7 . . ?
C00E C00I C01T 120.6(8) . . ?
C01T C00I H00I 119.7 . . ?
N3 C00J C00H 115.0(5) . . ?
N3 C00J C01C 120.3(7) . . ?
C01C C00J C00H 124.7(6) . . ?
C00O C00K Ru1 73.1(3) . . ?
C00O C00K C00V 126.2(6) . . ?
C00U C00K Ru1 72.0(3) . . ?
C00U C00K C00O 107.3(5) . . ?
C00U C00K C00V 125.8(6) . . ?
C00V C00K Ru1 127.6(5) . . ?
C00T C00L P1 121.9(5) . . ?
C00T C00L C01F 118.0(7) . . ?
C01F C00L P1 120.1(5) . . ?
P1 C00M H00A 110.2 . . ?
P1 C00M H00B 110.2 . . ?
H00A C00M H00B 108.5 . . ?
C00N C00M P1 107.6(4) . . ?
C00N C00M H00A 110.2 . . ?
C00N C00M H00B 110.2 . . ?
P2 C00N H00C 109.6 . . ?
P2 C00N H00D 109.6 . . ?
C00M C00N P2 110.4(4) . . ?
C00M C00N H00C 109.6 . . ?
C00M C00N H00D 109.6 . . ?
H00C C00N H00D 108.1 . . ?
C00F C00O Ru1 71.6(3) . . ?
C00F C00O C00K 108.3(5) . . ?
C00F C00O C00Q 124.5(5) . . ?
C00K C00O Ru1 69.9(3) . . ?
C00K C00O C00Q 126.6(6) . . ?
C00Q C00O Ru1 131.0(4) . . ?
C010 C00P P2 118.9(5) . . ?
C010 C00P C01K 119.2(6) . . ?
C01K C00P P2 121.7(6) . . ?
C00O C00Q H00E 109.5 . . ?
C00O C00Q H00F 109.5 . . ?
C00O C00Q H00G 109.5 . . ?
H00E C00Q H00F 109.5 . . ?
H00E C00Q H00G 109.5 . . ?
H00F C00Q H00G 109.5 . . ?
N5 C00R C00Z 116.0(6) . . ?
N5 C00R C012 120.0(7) . . ?
C012 C00R C00Z 124.0(7) . . ?
C00F C00S Ru1 71.6(3) . . ?
C00F C00S C015 123.8(6) . . ?
C00U C00S Ru1 71.1(3) . . ?
C00U C00S C00F 108.0(5) . . ?
C00U C00S C015 127.1(6) . . ?
C015 C00S Ru1 132.3(5) . . ?
C00L C00T H00T 119.2 . . ?
C017 C00T C00L 121.7(9) . . ?
C017 C00T H00T 119.2 . . ?
C00K C00U Ru1 70.8(3) . . ?
C00K C00U C00W 125.0(6) . . ?
C00S C00U Ru1 72.7(3) . . ?
C00S C00U C00K 109.0(5) . . ?
C00S C00U C00W 125.8(6) . . ?
C00W C00U Ru1 126.2(4) . . ?
C00K C00V H00H 109.5 . . ?
C00K C00V H00J 109.5 . . ?
C00K C00V H00K 109.5 . . ?
H00H C00V H00J 109.5 . . ?
H00H C00V H00K 109.5 . . ?
H00J C00V H00K 109.5 . . ?
C00U C00W H00L 109.5 . . ?
C00U C00W H00M 109.5 . . ?
C00U C00W H00N 109.5 . . ?
H00L C00W H00M 109.5 . . ?
H00L C00W H00N 109.5 . . ?
H00M C00W H00N 109.5 . . ?
C00E C00X H00X 120.5 . . ?
C016 C00X C00E 119.1(8) . . ?
C016 C00X H00X 120.5 . . ?
C00B C00Y H00Y 118.9 . . ?
C01Y C00Y C00B 122.2(8) . . ?
C01Y C00Y H00Y 118.9 . . ?
N6 C00Z C00R 114.4(6) . . ?
N6 C00Z C019 120.8(8) . . ?
C019 C00Z C00R 124.7(8) . . ?
C00P C010 H010 120.8 . . ?
C00P C010 C01W 118.5(7) . . ?
C01W C010 H010 120.8 . . ?
N4 C011 H011 119.5 . . ?
N4 C011 C01M 121.0(7) . . ?
C01M C011 H011 119.5 . . ?
C00R C012 H012 119.7 . . ?
C01A C012 C00R 120.7(8) . . ?
C01A C012 H012 119.7 . . ?
C00H C013 H013 119.6 . . ?
C01J C013 C00H 120.7(7) . . ?
C01J C013 H013 119.6 . . ?
C00B C014 H014 119.5 . . ?
C00B C014 C01P 121.1(7) . . ?
C01P C014 H014 119.5 . . ?
C00S C015 H01A 109.5 . . ?
C00S C015 H01B 109.5 . . ?
C00S C015 H01C 109.5 . . ?
H01A C015 H01B 109.5 . . ?
H01A C015 H01C 109.5 . . ?
H01B C015 H01C 109.5 . . ?
C00X C016 H016 119.5 . . ?
C01I C016 C00X 121.0(8) . . ?
C01I C016 H016 119.5 . . ?
C00T C017 H017 120.0 . . ?
C00T C017 C01G 120.1(10) . . ?
C01G C017 H017 120.0 . . ?
C00F C018 H01D 109.5 . . ?
C00F C018 H01E 109.5 . . ?
C00F C018 H01F 109.5 . . ?
H01D C018 H01E 109.5 . . ?
H01D C018 H01F 109.5 . . ?
H01E C018 H01F 109.5 . . ?
C00Z C019 H019 120.3 . . ?
C01H C019 C00Z 119.4(9) . . ?
C01H C019 H019 120.3 . . ?
C012 C01A H01G 121.3 . . ?
C012 C01A C01B 117.4(8) . . ?
C01B C01A H01G 121.3 . . ?
C01A C01B H01H 119.6 . . ?
C01E C01B C01A 120.8(9) . . ?
C01E C01B H01H 119.6 . . ?
C00J C01C H01I 120.7 . . ?
C01S C01C C00J 118.5(7) . . ?
C01S C01C H01I 120.7 . . ?
N3 C01D H01J 118.6 . . ?
N3 C01D C01X 122.8(7) . . ?
C01X C01D H01J 118.6 . . ?
N5 C01E C01B 121.2(8) . . ?
N5 C01E H01K 119.4 . . ?
C01B C01E H01K 119.4 . . ?
C00L C01F H01L 120.7 . . ?
C01R C01F C00L 118.6(9) . . ?
C01R C01F H01L 120.7 . . ?
C017 C01G H01M 119.7 . . ?
C01R C01G C017 120.6(9) . . ?
C01R C01G H01M 119.7 . . ?
C019 C01H H01N 120.6 . . ?
C01Q C01H C019 118.9(8) . . ?
C01Q C01H H01N 120.6 . . ?
C016 C01I H01O 120.4 . . ?
C01T C01I C016 119.2(8) . . ?
C01T C01I H01O 120.4 . . ?
C013 C01J H01P 120.2 . . ?
C013 C01J C01M 119.6(7) . . ?
C01M C01J H01P 120.2 . . ?
C00P C01K H01Q 120.3 . . ?
C00P C01K C01V 119.4(9) . . ?
C01V C01K H01Q 120.3 . . ?
N6 C01L H01R 119.6 . . ?
N6 C01L C01Q 120.7(9) . . ?
C01Q C01L H01R 119.6 . . ?
C011 C01M C01J 118.8(8) . . ?
C011 C01M H01S 120.6 . . ?
C01J C01M H01S 120.6 . . ?
C01P C01O H01T 119.8 . . ?
C01P C01O C01Y 120.5(7) . . ?
C01Y C01O H01T 119.8 . . ?
C014 C01P H01U 120.7 . . ?
C01O C01P C014 118.7(8) . . ?
C01O C01P H01U 120.7 . . ?
C01H C01Q C01L 121.1(10) . . ?
C01H C01Q H01V 119.4 . . ?
C01L C01Q H01V 119.4 . . ?
C01F C01R H01W 119.5 . . ?
C01G C01R C01F 121.0(10) . . ?
C01G C01R H01W 119.5 . . ?
C01C C01S H01X 119.9 . . ?
C01X C01S C01C 120.3(8) . . ?
C01X C01S H01X 119.9 . . ?
C00I C01T H01Y 119.5 . . ?
C01I C01T C00I 121.0(9) . . ?
C01I C01T H01Y 119.5 . . ?
C01K C01V H01Z 120.0 . . ?
C024 C01V C01K 119.9(8) . . ?
C024 C01V H01Z 120.0 . . ?
C010 C01W H01 119.0 . . ?
C024 C01W C010 122.0(9) . . ?
C024 C01W H01 119.0 . . ?
C01D C01X H1 120.5 . . ?
C01S C01X C01D 119.0(8) . . ?
C01S C01X H1 120.5 . . ?
C00Y C01Y C01O 119.6(8) . . ?
C00Y C01Y H2 120.2 . . ?
C01O C01Y H2 120.2 . . ?
Cl06 C022 Cl00 113.5(10) . . ?
Cl06 C022 H02A 108.9 . . ?
Cl06 C022 H02B 108.9 . . ?
Cl00 C022 H02A 108.9 . . ?
Cl00 C022 H02B 108.9 . . ?
H02A C022 H02B 107.7 . . ?
C01V C024 H024 119.5 . . ?
C01W C024 C01V 120.9(8) . . ?
C01W C024 H024 119.5 . . ?
F2 B1 F1 114.0(10) . . ?
F2 B1 F4 103.6(10) . . ?
F1 B1 F4 89.1(13) . . ?
F3 B1 F2 122.8(13) . . ?
F3 B1 F1 117.3(11) . . ?
F3 B1 F4 100.8(10) . . ?
F5 B2 F8 118(2) . . ?
F5 B2 F6 108.0(10) . . ?
F7 B2 F5 108.0(10) . . ?
F7 B2 F8 108.2(10) . . ?
F7 B2 F6 107.2(11) . . ?
F8 B2 F6 106.8(10) . . ?
B2 F8 F8 92.8(16) . 2_566 ?
F11 B3 F10 106.6(10) . . ?
F11 B3 F12 110.7(10) . . ?
F11 B3 F9 108.2(10) . . ?
F12 B3 F10 110.3(10) . . ?
F9 B3 F10 108.9(10) . . ?
F9 B3 F12 112(2) . . ?

loop_
_geom_bond_atom_site_label_1
_geom_bond_atom_site_label_2
_geom_bond_distance
_geom_bond_site_symmetry_2
_geom_bond_publ_flag
Ru1 P1 2.2903(14) . ?
Ru1 P2 2.3001(15) . ?
Ru1 C1 1.950(5) . ?
Ru1 C00F 2.276(5) . ?
Ru1 C00K 2.235(6) . ?
Ru1 C00O 2.278(5) . ?
Ru1 C00S 2.271(6) . ?
Ru1 C00U 2.251(5) . ?
Ru2 Cl1 2.3224(19) . ?
Ru2 N3 2.065(5) . ?
Ru2 N1 2.003(4) . ?
Ru2 N5 2.049(5) . ?
Ru2 N6 2.059(5) . ?
Ru2 N4 2.064(5) . ?
P1 C00B 1.828(6) . ?
P1 C00L 1.834(6) . ?
P1 C00M 1.841(6) . ?
P2 C00E 1.834(6) . ?
P2 C00N 1.854(6) . ?
P2 C00P 1.825(6) . ?
Cl06 C022 1.58(2) . ?
N3 C00J 1.353(8) . ?
N3 C01D 1.330(9) . ?
N1 C1 1.159(7) . ?
N5 C00R 1.372(8) . ?
N5 C01E 1.340(9) . ?
N6 C00Z 1.369(9) . ?
N6 C01L 1.335(9) . ?
C00B C00Y 1.361(9) . ?
C00B C014 1.357(9) . ?
N4 C00H 1.358(8) . ?
N4 C011 1.338(9) . ?
C00E C00I 1.377(10) . ?
C00E C00X 1.402(9) . ?
C00F C00O 1.428(8) . ?
C00F C00S 1.450(8) . ?
C00F C018 1.499(8) . ?
Cl00 C022 1.84(2) . ?
C00H C00J 1.464(10) . ?
C00H C013 1.377(9) . ?
C00I H00I 0.9300 . ?
C00I C01T 1.399(10) . ?
C00J C01C 1.384(9) . ?
C00K C00O 1.434(8) . ?
C00K C00U 1.433(9) . ?
C00K C00V 1.482(9) . ?
C00L C00T 1.385(10) . ?
C00L C01F 1.394(10) . ?
C00M H00A 0.9700 . ?
C00M H00B 0.9700 . ?
C00M C00N 1.527(9) . ?
C00N H00C 0.9700 . ?
C00N H00D 0.9700 . ?
C00O C00Q 1.487(8) . ?
C00P C010 1.381(10) . ?
C00P C01K 1.391(10) . ?
C00Q H00E 0.9600 . ?
C00Q H00F 0.9600 . ?
C00Q H00G 0.9600 . ?
C00R C00Z 1.445(10) . ?
C00R C012 1.379(11) . ?
C00S C00U 1.405(9) . ?
C00S C015 1.495(9) . ?
C00T H00T 0.9300 . ?
C00T C017 1.341(11) . ?
C00U C00W 1.511(8) . ?
C00V H00H 0.9600 . ?
C00V H00J 0.9600 . ?
C00V H00K 0.9600 . ?
C00W H00L 0.9600 . ?
C00W H00M 0.9600 . ?
C00W H00N 0.9600 . ?
C00X H00X 0.9300 . ?
C00X C016 1.400(10) . ?
C00Y H00Y 0.9300 . ?
C00Y C01Y 1.360(11) . ?
C00Z C019 1.386(10) . ?
C010 H010 0.9300 . ?
C010 C01W 1.426(9) . ?
C011 H011 0.9300 . ?
C011 C01M 1.381(10) . ?
C012 H012 0.9300 . ?
C012 C01A 1.367(14) . ?
C013 H013 0.9300 . ?
C013 C01J 1.325(12) . ?
C014 H014 0.9300 . ?
C014 C01P 1.406(11) . ?
C015 H01A 0.9600 . ?
C015 H01B 0.9600 . ?
C015 H01C 0.9600 . ?
C016 H016 0.9300 . ?
C016 C01I 1.388(14) . ?
C017 H017 0.9300 . ?
C017 C01G 1.355(16) . ?
C018 H01D 0.9600 . ?
C018 H01E 0.9600 . ?
C018 H01F 0.9600 . ?
C019 H019 0.9300 . ?
C019 C01H 1.370(14) . ?
C01A H01G 0.9300 . ?
C01A C01B 1.407(14) . ?
C01B H01H 0.9300 . ?
C01B C01E 1.349(11) . ?
C01C H01I 0.9300 . ?
C01C C01S 1.383(13) . ?
C01D H01J 0.9300 . ?
C01D C01X 1.358(10) . ?
C01E H01K 0.9300 . ?
C01F H01L 0.9300 . ?
C01F C01R 1.387(11) . ?
C01G H01M 0.9300 . ?
C01G C01R 1.341(16) . ?
C01H H01N 0.9300 . ?
C01H C01Q 1.352(15) . ?
C01I H01O 0.9300 . ?
C01I C01T 1.356(13) . ?
C01J H01P 0.9300 . ?
C01J C01M 1.390(13) . ?
C01K H01Q 0.9300 . ?
C01K C01V 1.404(12) . ?
C01L H01R 0.9300 . ?
C01L C01Q 1.380(12) . ?
C01M H01S 0.9300 . ?
C01O H01T 0.9300 . ?
C01O C01P 1.357(13) . ?
C01O C01Y 1.362(13) . ?
C01P H01U 0.9300 . ?
C01Q H01V 0.9300 . ?
C01R H01W 0.9300 . ?
C01S H01X 0.9300 . ?
C01S C01X 1.342(13) . ?
C01T H01Y 0.9300 . ?
C01V H01Z 0.9300 . ?
C01V C024 1.370(15) . ?
C01W H01 0.9300 . ?
C01W C024 1.294(14) . ?
C01X H1 0.9300 . ?
C01Y H2 0.9300 . ?
C022 H02A 0.9700 . ?
C022 H02B 0.9700 . ?
C024 H024 0.9300 . ?
F2 B1 1.260(13) . ?
F1 B1 1.294(15) . ?
B1 F3 1.196(12) . ?
B1 F4 1.536(16) . ?
F5 B2 1.316(10) . ?
B2 F7 1.310(10) . ?
B2 F8 1.324(10) . ?
B2 F6 1.326(10) . ?
F8 F8 1.69(5) 2_566 ?
F10 B3 1.320(10) . ?
F11 B3 1.300(10) . ?
F12 B3 1.318(9) . ?
F9 B3 1.317(10) . ?

loop_
_geom_torsion_atom_site_label_1
_geom_torsion_atom_site_label_2
_geom_torsion_atom_site_label_3
_geom_torsion_atom_site_label_4
_geom_torsion
_geom_torsion_site_symmetry_1
_geom_torsion_site_symmetry_2
_geom_torsion_site_symmetry_3
_geom_torsion_site_symmetry_4
_geom_torsion_publ_flag
Ru1 P1 C00B C00Y -108.8(6) . . . . ?
Ru1 P1 C00B C014 68.6(6) . . . . ?
Ru1 P1 C00L C00T 7.5(6) . . . . ?
Ru1 P1 C00L C01F -175.0(4) . . . . ?
Ru1 P1 C00M C00N -49.8(5) . . . . ?
Ru1 P2 C00E C00I 103.1(5) . . . . ?
Ru1 P2 C00E C00X -71.3(5) . . . . ?
Ru1 P2 C00N C00M -22.6(5) . . . . ?
Ru1 P2 C00P C010 -21.6(6) . . . . ?
Ru1 P2 C00P C01K 163.1(5) . . . . ?
Ru1 C00F C00O C00K 60.6(4) . . . . ?
Ru1 C00F C00O C00Q -127.6(6) . . . . ?
Ru1 C00F C00S C00U -62.2(4) . . . . ?
Ru1 C00F C00S C015 129.1(6) . . . . ?
Ru1 C00K C00O C00F -61.7(4) . . . . ?
Ru1 C00K C00O C00Q 126.7(6) . . . . ?
Ru1 C00K C00U C00S 63.0(4) . . . . ?
Ru1 C00K C00U C00W -121.3(6) . . . . ?
Ru1 C00S C00U C00K -61.8(4) . . . . ?
Ru1 C00S C00U C00W 122.6(6) . . . . ?
Ru2 N3 C00J C00H 1.3(7) . . . . ?
Ru2 N3 C00J C01C -179.5(5) . . . . ?
Ru2 N3 C01D C01X -177.7(6) . . . . ?
Ru2 N5 C00R C00Z -4.1(7) . . . . ?
Ru2 N5 C00R C012 177.1(5) . . . . ?
Ru2 N5 C01E C01B 178.9(5) . . . . ?
Ru2 N6 C00Z C00R 1.7(7) . . . . ?
Ru2 N6 C00Z C019 178.6(5) . . . . ?
Ru2 N6 C01L C01Q -177.3(7) . . . . ?
Ru2 N4 C00H C00J -4.7(7) . . . . ?
Ru2 N4 C00H C013 176.6(5) . . . . ?
Ru2 N4 C011 C01M -175.2(6) . . . . ?
P1 C00B C00Y C01Y -178.7(7) . . . . ?
P1 C00B C014 C01P -179.9(7) . . . . ?
P1 C00L C00T C017 176.6(5) . . . . ?
P1 C00L C01F C01R -176.0(6) . . . . ?
P1 C00M C00N P2 45.2(6) . . . . ?
P2 C00E C00I C01T -175.5(6) . . . . ?
P2 C00E C00X C016 174.2(5) . . . . ?
P2 C00P C010 C01W -173.6(6) . . . . ?
P2 C00P C01K C01V 175.0(6) . . . . ?
N3 C00J C01C C01S -4.9(11) . . . . ?
N3 C01D C01X C01S 0.4(13) . . . . ?
N5 C00R C00Z N6 1.6(8) . . . . ?
N5 C00R C00Z C019 -175.1(6) . . . . ?
N5 C00R C012 C01A 4.4(11) . . . . ?
N6 C00Z C019 C01H -3.1(11) . . . . ?
N6 C01L C01Q C01H 1.3(15) . . . . ?
C00B P1 C00L C00T 140.2(5) . . . . ?
C00B P1 C00L C01F -42.3(6) . . . . ?
C00B P1 C00M C00N -175.6(4) . . . . ?
C00B C00Y C01Y C01O -3.6(15) . . . . ?
C00B C014 C01P C01O 0.6(14) . . . . ?
N4 C00H C00J N3 2.3(8) . . . . ?
N4 C00H C00J C01C -176.9(6) . . . . ?
N4 C00H C013 C01J -0.8(11) . . . . ?
N4 C011 C01M C01J -1.1(13) . . . . ?
C00E P2 C00N C00M -150.3(5) . . . . ?
C00E P2 C00P C010 108.0(6) . . . . ?
C00E P2 C00P C01K -67.3(7) . . . . ?
C00E C00I C01T C01I 2.7(13) . . . . ?
C00E C00X C016 C01I 0.1(11) . . . . ?
C00F C00S C00U Ru1 62.5(4) . . . . ?
C00F C00S C00U C00K 0.7(6) . . . . ?
C00F C00S C00U C00W -174.9(6) . . . . ?
C00H N4 C011 C01M -0.2(11) . . . . ?
C00H C00J C01C C01S 174.2(7) . . . . ?
C00H C013 C01J C01M -0.6(13) . . . . ?
C00I C00E C00X C016 -0.3(10) . . . . ?
C00J N3 C01D C01X -3.3(11) . . . . ?
C00J C00H C013 C01J -179.4(7) . . . . ?
C00J C01C C01S C01X 2.0(13) . . . . ?
C00L P1 C00B C00Y 115.8(6) . . . . ?
C00L P1 C00B C014 -66.8(6) . . . . ?
C00L P1 C00M C00N 79.1(5) . . . . ?
C00L C00T C017 C01G 0.8(12) . . . . ?
C00L C01F C01R C01G -2.3(13) . . . . ?
C00M P1 C00B C00Y 10.6(7) . . . . ?
C00M P1 C00B C014 -172.0(6) . . . . ?
C00M P1 C00L C00T -111.2(5) . . . . ?
C00M P1 C00L C01F 66.3(6) . . . . ?
C00N P2 C00E C00I -134.5(6) . . . . ?
C00N P2 C00E C00X 51.1(6) . . . . ?
C00N P2 C00P C010 -144.3(5) . . . . ?
C00N P2 C00P C01K 40.3(7) . . . . ?
C00O C00F C00S Ru1 63.1(4) . . . . ?
C00O C00F C00S C00U 0.9(6) . . . . ?
C00O C00F C00S C015 -167.8(6) . . . . ?
C00O C00K C00U Ru1 -65.1(4) . . . . ?
C00O C00K C00U C00S -2.1(6) . . . . ?
C00O C00K C00U C00W 173.6(6) . . . . ?
C00P P2 C00E C00I -25.4(6) . . . . ?
C00P P2 C00E C00X 160.1(5) . . . . ?
C00P P2 C00N C00M 104.2(5) . . . . ?
C00P C010 C01W C024 -0.5(13) . . . . ?
C00P C01K C01V C024 -2.6(13) . . . . ?
C00R N5 C01E C01B -1.3(10) . . . . ?
C00R C00Z C019 C01H 173.4(7) . . . . ?
C00R C012 C01A C01B -2.1(13) . . . . ?
C00S C00F C00O Ru1 -62.7(4) . . . . ?
C00S C00F C00O C00K -2.2(6) . . . . ?
C00S C00F C00O C00Q 169.6(6) . . . . ?
C00T C00L C01F C01R 1.6(10) . . . . ?
C00T C017 C01G C01R -1.5(13) . . . . ?
C00U C00K C00O Ru1 64.3(4) . . . . ?
C00U C00K C00O C00F 2.6(6) . . . . ?
C00U C00K C00O C00Q -169.0(6) . . . . ?
C00V C00K C00O Ru1 -124.7(6) . . . . ?
C00V C00K C00O C00F 173.7(6) . . . . ?
C00V C00K C00O C00Q 2.1(10) . . . . ?
C00V C00K C00U Ru1 123.9(6) . . . . ?
C00V C00K C00U C00S -173.1(6) . . . . ?
C00V C00K C00U C00W 2.5(10) . . . . ?
C00X C00E C00I C01T -1.1(10) . . . . ?
C00X C016 C01I C01T 1.6(13) . . . . ?
C00Y C00B C014 C01P -2.3(12) . . . . ?
C00Z N6 C01L C01Q -1.4(12) . . . . ?
C00Z C00R C012 C01A -174.2(7) . . . . ?
C00Z C019 C01H C01Q 2.9(14) . . . . ?
C010 C00P C01K C01V -0.3(12) . . . . ?
C010 C01W C024 C01V -2.5(15) . . . . ?
C011 N4 C00H C00J 179.9(6) . . . . ?
C011 N4 C00H C013 1.2(9) . . . . ?
C012 C00R C00Z N6 -179.7(6) . . . . ?
C012 C00R C00Z C019 3.6(11) . . . . ?
C012 C01A C01B C01E -1.9(13) . . . . ?
C013 C00H C00J N3 -179.1(6) . . . . ?
C013 C00H C00J C01C 1.8(10) . . . . ?
C013 C01J C01M C011 1.4(13) . . . . ?
C014 C00B C00Y C01Y 3.8(13) . . . . ?
C015 C00S C00U Ru1 -129.3(7) . . . . ?
C015 C00S C00U C00K 168.9(6) . . . . ?
C015 C00S C00U C00W -6.7(10) . . . . ?
C016 C01I C01T C00I -3.0(14) . . . . ?
C017 C01G C01R C01F 2.3(15) . . . . ?
C018 C00F C00O Ru1 130.3(6) . . . . ?
C018 C00F C00O C00K -169.1(6) . . . . ?
C018 C00F C00O C00Q 2.7(9) . . . . ?
C018 C00F C00S Ru1 -130.1(6) . . . . ?
C018 C00F C00S C00U 167.7(6) . . . . ?
C018 C00F C00S C015 -1.0(9) . . . . ?
C019 C01H C01Q C01L -2.1(15) . . . . ?
C01A C01B C01E N5 3.6(12) . . . . ?
C01C C01S C01X C01D 0.2(14) . . . . ?
C01D N3 C00J C00H -173.7(6) . . . . ?
C01D N3 C00J C01C 5.5(10) . . . . ?
C01E N5 C00R C00Z 176.0(6) . . . . ?
C01E N5 C00R C012 -2.7(9) . . . . ?
C01F C00L C00T C017 -0.9(10) . . . . ?
C01K C00P C010 C01W 1.9(11) . . . . ?
C01K C01V C024 C01W 4.1(15) . . . . ?
C01L N6 C00Z C00R -174.6(6) . . . . ?
C01L N6 C00Z C019 2.3(10) . . . . ?
C01P C01O C01Y C00Y 1.8(15) . . . . ?
C01Y C01O C01P C014 -0.4(14) . . . . ?
F5 B2 F8 F8 -139(2) . . . 2_566 ?
F7 B2 F8 F8 98(2) . . . 2_566 ?
F6 B2 F8 F8 -17(2) . . . 2_566 ?
